data_4506547
loop_
_publ_author_name
'Li, Huijun'
'Zhao, Bei'
'Ding, Ran'
'Jia, Yanyuan'
'Hou, Hongwei'
'Fan, Yaoting'

_publ_section_title
;
 Structural Diversity for a Series of Novel Zn Metal--Organic Frameworks
 Based on Different Secondary Building Units
;
_journal_issue 8
_journal_name_full 'Crystal Growth &amp; Design'
_journal_page_first 4170
_journal_paper_doi 10.1021/cg3006794
_journal_volume 12
_journal_year 2012
_chemical_formula_sum 'C48 H52 N10 O24 Zn3'
_chemical_formula_weight 1349.11
_chemical_name_systematic
; 
 ? 
;
_space_group_IT_number 14
_symmetry_cell_setting monoclinic
_symmetry_space_group_name_Hall '-P 2ybc'
_symmetry_space_group_name_H-M 'P 1 21/c 1'
_atom_sites_solution_hydrogens geom
_atom_sites_solution_primary direct
_atom_sites_solution_secondary difmap
_audit_creation_method SHELXL-97
_cell_angle_alpha 90.00
_cell_angle_beta 132.767(18)
_cell_angle_gamma 90.00
_cell_formula_units_Z 4
_cell_length_a 25.826(5)
_cell_length_b 7.7641(16)
_cell_length_c 36.021(11)
_cell_measurement_reflns_used 9863
_cell_measurement_temperature 293(2)
_cell_measurement_theta_max 27.8764
_cell_measurement_theta_min 1.7207
_cell_volume 5302(3)
_computing_structure_refinement 'SHELXL-97 (Sheldrick, 1997)'
_computing_structure_solution 'SHELXS-97 (Sheldrick, 1990)'
_diffrn_ambient_temperature 293(2)
_diffrn_detector_area_resol_mean 28.5714
_diffrn_measured_fraction_theta_full 0.992
_diffrn_measured_fraction_theta_max 0.992
_diffrn_measurement_device_type
;
Saturn724 (4x4 bin mode)
;
_diffrn_measurement_method dtprofit.ref
_diffrn_radiation_monochromator graphite
_diffrn_radiation_source 'fine-focus sealed tube'
_diffrn_radiation_type MoK\a
_diffrn_radiation_wavelength 0.71073
_diffrn_reflns_av_R_equivalents 0.0953
_diffrn_reflns_av_sigmaI/netI 0.1015
_diffrn_reflns_limit_h_max 30
_diffrn_reflns_limit_h_min -30
_diffrn_reflns_limit_k_max 9
_diffrn_reflns_limit_k_min -9
_diffrn_reflns_limit_l_max 42
_diffrn_reflns_limit_l_min -42
_diffrn_reflns_number 35093
_diffrn_reflns_theta_full 25.00
_diffrn_reflns_theta_max 25.00
_diffrn_reflns_theta_min 1.54
_diffrn_standards_decay_% 0
_diffrn_standards_interval_count 0
_diffrn_standards_interval_time 0
_diffrn_standards_number 0
_exptl_absorpt_coefficient_mu 1.444
_exptl_absorpt_correction_T_max 1.0000
_exptl_absorpt_correction_T_min 0.6425
_exptl_absorpt_correction_type multi-scan
_exptl_crystal_colour Colorless
_exptl_crystal_density_diffrn 1.690
_exptl_crystal_density_method 'not measured'
_exptl_crystal_description Prism
_exptl_crystal_F_000 2768
_exptl_crystal_size_max 0.2000
_exptl_crystal_size_mid 0.2000
_exptl_crystal_size_min 0.2000
_refine_diff_density_max 1.046
_refine_diff_density_min -1.221
_refine_diff_density_rms 0.208
_refine_ls_extinction_method none
_refine_ls_goodness_of_fit_ref 1.099
_refine_ls_hydrogen_treatment constr
_refine_ls_matrix_type full
_refine_ls_number_parameters 768
_refine_ls_number_reflns 9264
_refine_ls_number_restraints 0
_refine_ls_restrained_S_all 1.099
_refine_ls_R_factor_all 0.1474
_refine_ls_R_factor_gt 0.0964
_refine_ls_shift/su_max 0.001
_refine_ls_shift/su_mean 0.000
_refine_ls_structure_factor_coef Fsqd
_refine_ls_weighting_details 'calc w=1/[\s^2^(Fo^2^)+(0.2310P)^2^+0.0000P] where P=(Fo^2^+2Fc^2^)/3'
_refine_ls_weighting_scheme calc
_refine_ls_wR_factor_gt 0.2892
_refine_ls_wR_factor_ref 0.3553
_reflns_number_gt 6721
_reflns_number_total 9264
_reflns_threshold_expression >2sigma(I)
_cod_data_source_file cg3006794_si_002.cif
_cod_data_source_block 5
_cod_depositor_comments
;
The following automatic conversions were performed:

'_symmetry_cell_setting' value 'Monoclinic' changed to 'monoclinic'
according to /home/saulius/struct/CIF-dictionaries/cif_core.dic
dictionary named 'cif_core.dic' version 2.4.2 from
2011-04-26.

'_exptl_absorpt_correction_type' value 'Multi-scan'
changed to 'multi-scan' according to
/home/saulius/struct/CIF-dictionaries/cif_core.dic dictionary named
'cif_core.dic' version 2.4.2 from 2011-04-26.

Automatic conversion script
Id: cif_fix_values 1891 2012-01-12 08:04:46Z andrius 
;
_cod_original_cell_volume 5302(2)
_cod_original_sg_symbol_H-M P21/c
_cod_database_code 4506547

loop_
_symmetry_equiv_pos_as_xyz
'x, y, z'
'-x, y+1/2, -z+1/2'
'-x, -y, -z'
'x, -y-1/2, z-1/2'

loop_
_atom_site_label
_atom_site_type_symbol
_atom_site_fract_x
_atom_site_fract_y
_atom_site_fract_z
_atom_site_U_iso_or_equiv
_atom_site_adp_type
_atom_site_occupancy
_atom_site_symmetry_multiplicity
_atom_site_calc_flag
_atom_site_refinement_flags
Zn1 Zn 0.35289(5) 0.72635(14) 0.84587(4) 0.0301(3) Uani 1 1 d .
Zn2 Zn 0.26216(5) 0.35219(13) 0.77647(4) 0.0315(4) Uani 1 1 d .
Zn3 Zn 0.88089(6) 0.68731(15) 1.02207(4) 0.0385(4) Uani 1 1 d .
O1 O 0.7471(4) 0.3469(12) 0.8932(3) 0.057(2) Uani 1 1 d .
O2 O 0.5195(4) 0.5027(13) 0.7634(3) 0.065(2) Uani 1 1 d .
O3 O 0.5821(4) 0.2219(12) 0.8991(3) 0.058(2) Uani 1 1 d .
O4 O 0.8567(4) 0.4417(10) 1.0236(3) 0.055(2) Uani 1 1 d .
O5 O 0.7619(5) 0.6042(12) 0.9775(4) 0.073(3) Uani 1 1 d .
O6 O 0.0633(4) 1.1631(10) 0.6728(3) 0.0457(18) Uani 1 1 d .
O7 O -0.1460(4) 1.1634(9) 0.6305(3) 0.0476(19) Uani 1 1 d .
O8 O 0.0270(4) 0.8037(10) 0.7522(3) 0.055(2) Uani 1 1 d .
O9 O 0.2482(3) 0.7635(8) 0.7996(2) 0.0327(15) Uani 1 1 d .
O10 O 0.2116(3) 0.5725(8) 0.7392(2) 0.0359(15) Uani 1 1 d .
O11 O 0.1965(3) 0.2120(9) 0.7103(2) 0.0379(16) Uani 1 1 d .
H11 H 0.1585 0.1970 0.7022 0.057 Uiso 1 1 calc R
O12 O 0.3189(4) 0.1353(9) 0.8223(3) 0.0490(19) Uani 1 1 d .
H12 H 0.3084 0.1141 0.8388 0.073 Uiso 1 1 calc R
O13 O 0.3661(3) 0.4869(9) 0.8330(3) 0.0388(16) Uani 1 1 d .
O14 O 0.3391(3) 0.3594(10) 0.7685(2) 0.0429(17) Uani 1 1 d .
O15 O -0.2527(4) 0.6376(9) 0.6452(3) 0.0465(18) Uani 1 1 d .
O16 O -0.2064(4) 0.8513(9) 0.7014(3) 0.0439(17) Uani 1 1 d .
O17 O 0.6345(5) 0.3363(12) 0.6989(3) 0.063(2) Uani 1 1 d .
O18 O 0.7355(5) 0.4322(10) 0.7738(3) 0.059(2) Uani 1 1 d .
O19 O -0.1152(4) 1.5980(10) 0.5530(3) 0.054(2) Uani 1 1 d .
O20 O -0.0497(5) 1.7805(10) 0.6167(3) 0.070(3) Uani 1 1 d .
N1 N -0.0402(4) 1.1754(9) 0.6529(3) 0.0287(16) Uani 1 1 d .
N2 N -0.0595(4) 0.9843(10) 0.6925(3) 0.0298(16) Uani 1 1 d .
N3 N 0.0503(4) 0.9869(9) 0.7165(3) 0.0283(16) Uani 1 1 d .
N4 N 0.3592(4) 0.6651(10) 0.9075(3) 0.0322(17) Uani 1 1 d .
N5 N 0.4533(4) 0.8229(10) 0.9097(3) 0.0355(18) Uani 1 1 d .
N6 N 0.5487(4) 0.3618(11) 0.8311(3) 0.0338(19) Uani 1 1 d .
N7 N 0.6342(4) 0.4316(11) 0.8286(3) 0.0395(19) Uani 1 1 d .
N8 N 0.6672(4) 0.2857(11) 0.8989(3) 0.0361(19) Uani 1 1 d .
N9 N 0.8454(5) 0.7802(11) 0.9537(3) 0.042(2) Uani 1 1 d .
N10 N 0.9750(5) 0.6707(10) 1.0379(3) 0.0367(19) Uani 1 1 d .
C1 C 0.7816(6) 0.8308(16) 0.9118(4) 0.055(3) Uani 1 1 d .
H1 H 0.7439 0.8193 0.9098 0.066 Uiso 1 1 calc R
C2 C 0.7693(7) 0.9006(16) 0.8708(4) 0.058(3) Uani 1 1 d .
H2 H 0.7238 0.9318 0.8417 0.069 Uiso 1 1 calc R
C3 C 0.8227(7) 0.9229(16) 0.8729(4) 0.062(4) Uani 1 1 d .
H3 H 0.8145 0.9742 0.8460 0.075 Uiso 1 1 calc R
C4 C 0.8913(6) 0.8687(13) 0.9159(4) 0.045(3) Uani 1 1 d .
C5 C 0.9006(6) 0.7953(12) 0.9559(4) 0.037(2) Uani 1 1 d .
C6 C 0.9533(9) 0.8813(16) 0.9218(6) 0.064(4) Uani 1 1 d .
H6 H 0.9485 0.9280 0.8959 0.077 Uiso 1 1 calc R
C7 C 1.0156(8) 0.8273(15) 0.9635(6) 0.062(4) Uani 1 1 d .
H7 H 1.0538 0.8394 0.9661 0.075 Uiso 1 1 calc R
C8 C 1.0275(6) 0.7520(13) 1.0045(4) 0.044(3) Uani 1 1 d .
C9 C 0.9686(5) 0.7366(12) 1.0011(4) 0.036(2) Uani 1 1 d .
C10 C 1.0902(6) 0.6939(16) 1.0475(5) 0.057(3) Uani 1 1 d .
H10 H 1.1296 0.7008 1.0514 0.069 Uiso 1 1 calc R
C11 C 1.0968(6) 0.6252(14) 1.0855(5) 0.057(3) Uani 1 1 d .
H11A H 1.1401 0.5841 1.1148 0.068 Uiso 1 1 calc R
C12 C 1.0377(6) 0.6177(15) 1.0795(4) 0.051(3) Uani 1 1 d .
H12A H 1.0426 0.5738 1.1057 0.061 Uiso 1 1 calc R
C13 C 0.7927(6) 0.4649(15) 0.9988(4) 0.045(3) Uani 1 1 d .
C14 C 0.7499(6) 0.3094(18) 0.9933(4) 0.056(3) Uani 1 1 d .
H14A H 0.7804 0.2390 1.0236 0.067 Uiso 1 1 calc R
H14B H 0.7117 0.3515 0.9901 0.067 Uiso 1 1 calc R
C15 C 0.7193(6) 0.1977(15) 0.9467(4) 0.047(3) Uani 1 1 d .
H15A H 0.7576 0.1604 0.9494 0.057 Uiso 1 1 calc R
H15B H 0.6979 0.0955 0.9470 0.057 Uiso 1 1 calc R
C16 C 0.6873(5) 0.3518(13) 0.8755(4) 0.038(2) Uani 1 1 d .
C17 C 0.5655(6) 0.4373(16) 0.8054(4) 0.047(3) Uani 1 1 d .
C18 C 0.5980(6) 0.2845(13) 0.8781(4) 0.042(3) Uani 1 1 d .
C19 C 0.4739(6) 0.3477(15) 0.8065(4) 0.045(3) Uani 1 1 d .
H19A H 0.4642 0.2304 0.8095 0.054 Uiso 1 1 calc R
H19B H 0.4434 0.3743 0.7708 0.054 Uiso 1 1 calc R
C20 C 0.4576(5) 0.4690(13) 0.8302(4) 0.038(2) Uani 1 1 d .
H20A H 0.4617 0.5872 0.8238 0.045 Uiso 1 1 calc R
H20B H 0.4912 0.4514 0.8665 0.045 Uiso 1 1 calc R
C21 C 0.3827(5) 0.4360(12) 0.8079(4) 0.036(2) Uani 1 1 d .
C22 C -0.2086(5) 0.7567(12) 0.6720(3) 0.031(2) Uani 1 1 d .
C23 C -0.1552(5) 0.7889(13) 0.6682(4) 0.040(2) Uani 1 1 d .
H23A H -0.1795 0.8172 0.6335 0.048 Uiso 1 1 calc R
H23B H -0.1285 0.6841 0.6770 0.048 Uiso 1 1 calc R
C24 C 0.2005(5) 0.6964(12) 0.7562(3) 0.031(2) Uani 1 1 d .
C25 C 0.1298(6) 0.7757(13) 0.7243(4) 0.043(2) Uani 1 1 d .
H25A H 0.1168 0.8164 0.6934 0.051 Uiso 1 1 calc R
H25B H 0.0964 0.6868 0.7148 0.051 Uiso 1 1 calc R
C26 C 0.1222(4) 0.9198(12) 0.7468(3) 0.030(2) Uani 1 1 d .
H26A H 0.1394 0.8825 0.7792 0.037 Uiso 1 1 calc R
H26B H 0.1523 1.0133 0.7532 0.037 Uiso 1 1 calc R
C27 C 0.0269(5) 1.1126(12) 0.6804(3) 0.031(2) Uani 1 1 d .
C28 C -0.0858(4) 1.1125(11) 0.6569(3) 0.0261(18) Uani 1 1 d .
C29 C 0.0061(5) 0.9137(11) 0.7214(3) 0.031(2) Uani 1 1 d .
C30 C 0.3105(5) 0.5921(12) 0.9050(4) 0.036(2) Uani 1 1 d .
H30 H 0.2653 0.5761 0.8736 0.044 Uiso 1 1 calc R
C31 C 0.3256(6) 0.5386(16) 0.9485(4) 0.052(3) Uani 1 1 d .
H31 H 0.2909 0.4834 0.9454 0.063 Uiso 1 1 calc R
C32 C 0.3892(7) 0.5656(15) 0.9946(5) 0.051(3) Uani 1 1 d .
H32 H 0.3986 0.5304 1.0234 0.062 Uiso 1 1 calc R
C33 C 0.4416(6) 0.6478(13) 0.9989(4) 0.044(3) Uani 1 1 d .
C34 C 0.4230(5) 0.6959(11) 0.9525(3) 0.029(2) Uani 1 1 d .
C35 C 0.4734(5) 0.7809(12) 0.9544(3) 0.033(2) Uani 1 1 d .
C36 C 0.4977(6) 0.9097(13) 0.9101(4) 0.042(2) Uani 1 1 d .
H36 H 0.4824 0.9430 0.8792 0.050 Uiso 1 1 calc R
C37 C 0.5649(7) 0.9537(16) 0.9533(5) 0.058(3) Uani 1 1 d .
H37 H 0.5947 1.0120 0.9516 0.070 Uiso 1 1 calc R
C38 C 0.5870(5) 0.9091(15) 0.9992(4) 0.052(3) Uani 1 1 d .
H38 H 0.6322 0.9378 1.0291 0.062 Uiso 1 1 calc R
C39 C 0.5412(6) 0.8206(13) 1.0008(5) 0.045(3) Uani 1 1 d .
C40 C 0.5583(6) 0.7692(13) 1.0471(4) 0.046(3) Uani 1 1 d .
H40 H 0.6027 0.7944 1.0783 0.055 Uiso 1 1 calc R
C41 C 0.5122(7) 0.6880(15) 1.0455(4) 0.051(3) Uani 1 1 d .
H41 H 0.5258 0.6549 1.0758 0.062 Uiso 1 1 calc R
C42 C 0.6739(6) 0.3729(13) 0.7444(4) 0.039(2) Uani 1 1 d .
C43 C 0.6539(5) 0.4894(14) 0.8005(4) 0.042(2) Uani 1 1 d .
H43A H 0.7023 0.5298 0.8240 0.051 Uiso 1 1 calc R
H43B H 0.6236 0.5839 0.7782 0.051 Uiso 1 1 calc R
C44 C 0.6459(7) 0.3391(15) 0.7696(5) 0.055(3) Uani 1 1 d .
H44A H 0.6703 0.2399 0.7916 0.065 Uiso 1 1 calc R
H44B H 0.5962 0.3098 0.7436 0.065 Uiso 1 1 calc R
C45 C -0.0650(5) 1.3132(11) 0.6157(3) 0.034(2) Uani 1 1 d .
H45A H -0.1150 1.2984 0.5869 0.041 Uiso 1 1 calc R
H45B H -0.0409 1.3022 0.6038 0.041 Uiso 1 1 calc R
C46 C -0.1042(5) 0.9338(13) 0.7025(4) 0.038(2) Uani 1 1 d .
H46A H -0.1309 1.0332 0.6977 0.046 Uiso 1 1 calc R
H46B H -0.0743 0.8974 0.7374 0.046 Uiso 1 1 calc R
C47 C -0.0731(6) 1.6320(12) 0.6004(4) 0.043(3) Uani 1 1 d .
C48 C -0.0523(6) 1.4903(13) 0.6371(4) 0.045(3) Uani 1 1 d .
H48A H -0.0026 1.5023 0.6672 0.054 Uiso 1 1 calc R
H48B H -0.0788 1.5035 0.6470 0.054 Uiso 1 1 calc R
O21 O 0.2738(7) 0.165(2) 0.9825(6) 0.138(6) Uani 1 1 d .
O22 O 0.6102(6) 0.574(2) 0.3394(5) 0.143(6) Uani 1 1 d .
O23 O 0.6223(6) 0.8025(17) 0.4099(5) 0.113(4) Uani 1 1 d .
O24 O 0.2411(5) 0.9432(12) 0.9126(3) 0.071(3) Uani 1 1 d .

loop_
_atom_site_aniso_label
_atom_site_aniso_U_11
_atom_site_aniso_U_22
_atom_site_aniso_U_33
_atom_site_aniso_U_23
_atom_site_aniso_U_13
_atom_site_aniso_U_12
Zn1 0.0282(6) 0.0332(6) 0.0301(6) 0.0000(4) 0.0202(5) 0.0016(4)
Zn2 0.0275(6) 0.0289(6) 0.0439(7) 0.0004(4) 0.0265(6) 0.0011(4)
Zn3 0.0405(7) 0.0359(7) 0.0458(8) -0.0074(5) 0.0319(6) -0.0040(5)
O1 0.032(4) 0.096(6) 0.053(5) 0.015(4) 0.032(4) 0.011(4)
O2 0.041(4) 0.096(7) 0.056(5) 0.022(5) 0.032(4) 0.018(5)
O3 0.043(5) 0.085(6) 0.054(5) 0.013(4) 0.036(4) -0.006(4)
O4 0.032(4) 0.051(5) 0.059(5) 0.010(4) 0.022(4) -0.006(3)
O5 0.070(6) 0.064(6) 0.097(7) 0.015(5) 0.061(6) 0.016(5)
O6 0.031(4) 0.060(5) 0.052(4) 0.011(4) 0.031(4) -0.003(3)
O7 0.037(4) 0.037(4) 0.068(5) 0.011(3) 0.035(4) 0.009(3)
O8 0.058(5) 0.048(4) 0.070(5) 0.027(4) 0.048(5) 0.020(4)
O9 0.029(3) 0.043(4) 0.024(3) 0.002(3) 0.018(3) 0.007(3)
O10 0.042(4) 0.030(3) 0.043(4) -0.004(3) 0.032(3) 0.002(3)
O11 0.027(4) 0.047(4) 0.036(4) -0.008(3) 0.020(3) -0.007(3)
O12 0.054(5) 0.041(4) 0.061(5) 0.009(3) 0.042(4) 0.007(3)
O13 0.039(4) 0.039(4) 0.055(4) -0.005(3) 0.038(4) 0.003(3)
O14 0.020(3) 0.066(5) 0.028(4) -0.009(3) 0.010(3) -0.008(3)
O15 0.054(5) 0.037(4) 0.064(5) -0.012(3) 0.046(4) -0.016(3)
O16 0.050(4) 0.039(4) 0.066(5) 0.001(3) 0.049(4) -0.003(3)
O17 0.058(5) 0.093(7) 0.042(5) -0.006(4) 0.036(4) 0.013(5)
O18 0.074(6) 0.040(4) 0.092(6) -0.020(4) 0.068(5) -0.021(4)
O19 0.052(5) 0.057(5) 0.040(4) 0.001(4) 0.026(4) -0.006(4)
O20 0.098(8) 0.030(4) 0.076(6) -0.003(4) 0.057(6) -0.015(4)
N1 0.026(4) 0.028(4) 0.031(4) 0.004(3) 0.019(3) 0.002(3)
N2 0.026(4) 0.034(4) 0.029(4) -0.003(3) 0.019(3) -0.001(3)
N3 0.025(4) 0.026(4) 0.032(4) 0.005(3) 0.019(3) 0.000(3)
N4 0.026(4) 0.040(4) 0.032(4) -0.002(3) 0.020(4) 0.001(3)
N5 0.028(4) 0.038(4) 0.037(5) -0.003(3) 0.021(4) -0.002(3)
N6 0.012(3) 0.064(5) 0.023(4) -0.003(4) 0.012(3) -0.001(3)
N7 0.029(4) 0.050(5) 0.039(5) -0.004(4) 0.023(4) -0.002(4)
N8 0.022(4) 0.053(5) 0.029(4) -0.004(4) 0.016(4) -0.006(4)
N9 0.038(5) 0.045(5) 0.039(5) -0.011(4) 0.025(4) -0.001(4)
N10 0.041(5) 0.026(4) 0.044(5) -0.006(3) 0.030(4) 0.001(3)
C1 0.039(7) 0.069(8) 0.031(6) 0.006(5) 0.014(5) 0.007(6)
C2 0.063(8) 0.052(7) 0.043(6) -0.005(5) 0.030(6) 0.006(6)
C3 0.079(10) 0.053(7) 0.033(6) 0.010(5) 0.029(7) 0.012(7)
C4 0.058(7) 0.031(5) 0.041(6) -0.004(4) 0.032(6) 0.002(5)
C5 0.060(7) 0.027(5) 0.042(6) -0.003(4) 0.042(6) 0.001(4)
C6 0.107(12) 0.053(7) 0.096(10) 0.007(7) 0.094(11) 0.012(7)
C7 0.083(10) 0.050(7) 0.103(11) -0.005(7) 0.083(10) -0.010(7)
C8 0.045(6) 0.042(6) 0.060(7) -0.012(5) 0.042(6) -0.007(5)
C9 0.033(5) 0.031(5) 0.042(6) -0.011(4) 0.024(5) -0.005(4)
C10 0.036(6) 0.066(8) 0.074(9) -0.007(6) 0.039(7) 0.002(5)
C11 0.033(6) 0.043(6) 0.070(8) -0.017(6) 0.025(6) -0.005(5)
C12 0.036(6) 0.054(7) 0.051(7) 0.005(5) 0.025(6) 0.009(5)
C13 0.051(7) 0.057(7) 0.034(5) -0.004(5) 0.031(5) -0.011(5)
C14 0.031(6) 0.098(10) 0.037(6) -0.001(6) 0.022(5) -0.012(6)
C15 0.035(6) 0.056(7) 0.051(7) 0.009(5) 0.029(6) -0.002(5)
C16 0.029(5) 0.047(6) 0.040(6) -0.006(4) 0.024(5) -0.006(4)
C17 0.041(6) 0.067(7) 0.043(6) 0.001(5) 0.032(5) 0.005(5)
C18 0.042(6) 0.038(5) 0.062(7) 0.012(5) 0.041(6) 0.005(4)
C19 0.038(6) 0.058(7) 0.052(6) -0.013(5) 0.035(5) -0.007(5)
C20 0.021(5) 0.041(5) 0.041(5) 0.004(4) 0.017(4) 0.001(4)
C21 0.027(5) 0.031(5) 0.054(6) 0.010(5) 0.029(5) 0.002(4)
C22 0.034(5) 0.034(5) 0.025(5) 0.010(4) 0.020(4) 0.008(4)
C23 0.034(5) 0.038(5) 0.047(6) 0.003(5) 0.028(5) 0.006(4)
C24 0.023(5) 0.037(5) 0.034(5) 0.003(4) 0.019(4) 0.002(4)
C25 0.036(6) 0.032(5) 0.050(6) -0.001(5) 0.026(5) 0.003(4)
C26 0.014(4) 0.041(5) 0.027(4) 0.002(4) 0.010(4) 0.006(4)
C27 0.023(4) 0.039(5) 0.028(5) -0.008(4) 0.016(4) -0.004(4)
C28 0.016(4) 0.028(4) 0.027(4) -0.002(4) 0.012(4) 0.003(3)
C29 0.033(5) 0.028(5) 0.030(5) 0.006(4) 0.021(4) 0.005(4)
C30 0.023(5) 0.042(5) 0.035(5) -0.005(4) 0.016(4) -0.002(4)
C31 0.053(7) 0.067(8) 0.049(7) -0.007(6) 0.039(6) -0.016(6)
C32 0.073(8) 0.055(7) 0.068(8) 0.002(6) 0.065(7) 0.004(6)
C33 0.040(6) 0.036(5) 0.060(7) -0.005(5) 0.036(6) 0.005(4)
C34 0.029(5) 0.029(4) 0.036(5) -0.001(4) 0.025(5) 0.003(4)
C35 0.025(5) 0.032(5) 0.030(5) -0.004(4) 0.015(4) -0.004(4)
C36 0.055(7) 0.036(5) 0.057(6) 0.002(5) 0.046(6) -0.005(5)
C37 0.056(8) 0.051(7) 0.084(9) -0.001(6) 0.055(8) -0.011(6)
C38 0.021(5) 0.054(7) 0.046(6) -0.011(5) 0.009(5) -0.004(5)
C39 0.052(7) 0.030(5) 0.070(8) -0.004(5) 0.048(6) 0.003(5)
C40 0.033(5) 0.043(6) 0.039(6) -0.009(5) 0.015(5) -0.001(5)
C41 0.053(7) 0.060(7) 0.039(6) -0.006(5) 0.031(6) 0.004(6)
C42 0.050(6) 0.042(6) 0.041(6) -0.010(5) 0.037(5) -0.008(5)
C43 0.031(5) 0.048(6) 0.056(6) 0.005(5) 0.033(5) 0.000(4)
C44 0.078(9) 0.058(7) 0.057(7) -0.021(6) 0.058(7) -0.033(6)
C45 0.027(5) 0.031(5) 0.029(5) 0.007(4) 0.013(4) 0.005(4)
C46 0.037(5) 0.046(6) 0.047(6) -0.005(5) 0.035(5) -0.003(4)
C47 0.040(6) 0.027(5) 0.050(7) 0.008(4) 0.025(5) 0.005(4)
C48 0.045(6) 0.033(5) 0.043(6) 0.004(4) 0.024(5) -0.001(5)
O21 0.094(10) 0.183(15) 0.160(12) -0.084(11) 0.095(10) -0.026(9)
O22 0.064(8) 0.167(14) 0.126(11) 0.051(10) 0.036(8) 0.015(9)
O23 0.067(7) 0.110(9) 0.112(9) 0.029(7) 0.041(7) -0.002(7)
O24 0.085(7) 0.069(6) 0.063(5) -0.010(4) 0.052(5) -0.023(5)

loop_
_atom_type_symbol
_atom_type_description
_atom_type_scat_dispersion_real
_atom_type_scat_dispersion_imag
_atom_type_scat_source
C C 0.0033 0.0016 'International Tables Vol C Tables 4.2.6.8 and 6.1.1.4'
H H 0.0000 0.0000 'International Tables Vol C Tables 4.2.6.8 and 6.1.1.4'
N N 0.0061 0.0033 'International Tables Vol C Tables 4.2.6.8 and 6.1.1.4'
O O 0.0106 0.0060 'International Tables Vol C Tables 4.2.6.8 and 6.1.1.4'
Zn Zn 0.2839 1.4301 'International Tables Vol C Tables 4.2.6.8 and 6.1.1.4'

loop_
_geom_angle_atom_site_label_1
_geom_angle_atom_site_label_2
_geom_angle_atom_site_label_3
_geom_angle
_geom_angle_site_symmetry_1
_geom_angle_site_symmetry_3
O13 Zn1 O9 106.6(3) . .
O13 Zn1 O17 93.5(3) . 2_656
O9 Zn1 O17 97.5(3) . 2_656
O13 Zn1 N5 107.8(3) . .
O9 Zn1 N5 144.6(3) . .
O17 Zn1 N5 88.6(3) 2_656 .
O13 Zn1 N4 97.3(3) . .
O9 Zn1 N4 90.2(3) . .
O17 Zn1 N4 164.3(3) 2_656 .
N5 Zn1 N4 77.3(3) . .
O10 Zn2 O11 91.5(3) . .
O10 Zn2 O16 87.3(3) . 2_546
O11 Zn2 O16 101.6(3) . 2_546
O10 Zn2 O12 174.0(3) . .
O11 Zn2 O12 94.2(3) . .
O16 Zn2 O12 89.5(3) 2_546 .
O10 Zn2 O14 97.3(3) . .
O11 Zn2 O14 88.3(3) . .
O16 Zn2 O14 169.0(3) 2_546 .
O12 Zn2 O14 85.0(3) . .
O10 Zn2 O13 92.5(3) . .
O11 Zn2 O13 146.5(3) . .
O16 Zn2 O13 111.7(3) 2_546 .
O12 Zn2 O13 83.9(3) . .
O14 Zn2 O13 58.2(2) . .
O19 Zn3 O4 133.0(4) 4_686 .
O19 Zn3 N9 100.8(3) 4_686 .
O4 Zn3 N9 117.6(3) . .
O19 Zn3 N10 107.1(3) 4_686 .
O4 Zn3 N10 105.0(3) . .
N9 Zn3 N10 80.9(3) . .
O19 Zn3 O5 99.0(3) 4_686 .
O4 Zn3 O5 58.9(3) . .
N9 Zn3 O5 88.1(3) . .
N10 Zn3 O5 153.1(3) . .
C13 O4 Zn3 97.4(7) . .
C13 O5 Zn3 80.2(7) . .
C24 O9 Zn1 126.5(6) . .
C24 O10 Zn2 125.3(6) . .
Zn2 O11 H11 109.5 . .
Zn2 O12 H12 109.5 . .
C21 O13 Zn1 129.4(6) . .
C21 O13 Zn2 89.0(5) . .
Zn1 O13 Zn2 110.9(3) . .
C21 O14 Zn2 93.6(6) . .
C22 O16 Zn2 133.0(6) . 2_556
C42 O17 Zn1 135.6(8) . 2_646
C47 O19 Zn3 104.5(6) . 4_485
C28 N1 C27 123.4(7) . .
C28 N1 C45 118.7(7) . .
C27 N1 C45 117.8(8) . .
C29 N2 C28 124.8(8) . .
C29 N2 C46 118.6(8) . .
C28 N2 C46 116.4(8) . .
C29 N3 C27 122.2(7) . .
C29 N3 C26 119.5(7) . .
C27 N3 C26 118.1(7) . .
C30 N4 C34 119.5(8) . .
C30 N4 Zn1 128.1(6) . .
C34 N4 Zn1 112.2(6) . .
C36 N5 C35 118.7(9) . .
C36 N5 Zn1 127.3(7) . .
C35 N5 Zn1 113.9(6) . .
C18 N6 C17 123.4(8) . .
C18 N6 C19 116.4(8) . .
C17 N6 C19 120.0(8) . .
C17 N7 C16 123.7(9) . .
C17 N7 C43 118.9(8) . .
C16 N7 C43 116.8(8) . .
C16 N8 C18 124.0(8) . .
C16 N8 C15 118.6(8) . .
C18 N8 C15 117.1(8) . .
C1 N9 C5 118.4(10) . .
C1 N9 Zn3 130.9(8) . .
C5 N9 Zn3 110.7(7) . .
C12 N10 C9 118.8(10) . .
C12 N10 Zn3 129.3(8) . .
C9 N10 Zn3 111.8(7) . .
N9 C1 C2 122.2(12) . .
N9 C1 H1 118.9 . .
C2 C1 H1 118.9 . .
C3 C2 C1 120.4(12) . .
C3 C2 H2 119.8 . .
C1 C2 H2 119.8 . .
C2 C3 C4 120.0(11) . .
C2 C3 H3 120.0 . .
C4 C3 H3 120.0 . .
C5 C4 C3 117.4(11) . .
C5 C4 C6 117.7(11) . .
C3 C4 C6 124.9(11) . .
N9 C5 C4 121.6(10) . .
N9 C5 C9 117.3(9) . .
C4 C5 C9 121.1(10) . .
C7 C6 C4 120.9(11) . .
C7 C6 H6 119.6 . .
C4 C6 H6 119.6 . .
C6 C7 C8 123.4(12) . .
C6 C7 H7 118.3 . .
C8 C7 H7 118.3 . .
C10 C8 C7 125.3(12) . .
C10 C8 C9 116.3(10) . .
C7 C8 C9 118.4(11) . .
N10 C9 C5 119.0(9) . .
N10 C9 C8 122.5(9) . .
C5 C9 C8 118.5(9) . .
C8 C10 C11 121.2(11) . .
C8 C10 H10 119.4 . .
C11 C10 H10 119.4 . .
C10 C11 C12 118.9(11) . .
C10 C11 H11A 120.6 . .
C12 C11 H11A 120.6 . .
N10 C12 C11 122.3(12) . .
N10 C12 H12A 118.8 . .
C11 C12 H12A 118.8 . .
O4 C13 O5 123.1(11) . .
O4 C13 C14 117.4(10) . .
O5 C13 C14 119.6(11) . .
C15 C14 C13 111.7(9) . .
C15 C14 H14A 109.3 . .
C13 C14 H14A 109.3 . .
C15 C14 H14B 109.3 . .
C13 C14 H14B 109.3 . .
H14A C14 H14B 107.9 . .
N8 C15 C14 113.8(10) . .
N8 C15 H15A 108.8 . .
C14 C15 H15A 108.8 . .
N8 C15 H15B 108.8 . .
C14 C15 H15B 108.8 . .
H15A C15 H15B 107.7 . .
O1 C16 N8 123.5(10) . .
O1 C16 N7 120.2(9) . .
N8 C16 N7 116.3(8) . .
O2 C17 N7 122.5(10) . .
O2 C17 N6 121.0(10) . .
N7 C17 N6 116.5(9) . .
O3 C18 N6 121.8(10) . .
O3 C18 N8 122.2(10) . .
N6 C18 N8 115.9(8) . .
N6 C19 C20 111.4(8) . .
N6 C19 H19A 109.4 . .
C20 C19 H19A 109.4 . .
N6 C19 H19B 109.4 . .
C20 C19 H19B 109.4 . .
H19A C19 H19B 108.0 . .
C19 C20 C21 109.7(8) . .
C19 C20 H20A 109.7 . .
C21 C20 H20A 109.7 . .
C19 C20 H20B 109.7 . .
C21 C20 H20B 109.7 . .
H20A C20 H20B 108.2 . .
O14 C21 O13 118.8(8) . .
O14 C21 C20 122.3(9) . .
O13 C21 C20 118.8(9) . .
O16 C22 O15 125.0(9) . .
O16 C22 C23 117.4(9) . .
O15 C22 C23 117.6(8) . .
C22 C23 C46 113.2(8) . .
C22 C23 H23A 108.9 . .
C46 C23 H23A 108.9 . .
C22 C23 H23B 108.9 . .
C46 C23 H23B 108.9 . .
H23A C23 H23B 107.8 . .
O10 C24 O9 123.7(8) . .
O10 C24 C25 120.2(9) . .
O9 C24 C25 116.1(8) . .
C26 C25 C24 116.4(9) . .
C26 C25 H25A 108.2 . .
C24 C25 H25A 108.2 . .
C26 C25 H25B 108.2 . .
C24 C25 H25B 108.2 . .
H25A C25 H25B 107.3 . .
N3 C26 C25 115.8(8) . .
N3 C26 H26A 108.3 . .
C25 C26 H26A 108.3 . .
N3 C26 H26B 108.3 . .
C25 C26 H26B 108.3 . .
H26A C26 H26B 107.4 . .
O6 C27 N1 121.1(9) . .
O6 C27 N3 121.8(9) . .
N1 C27 N3 117.2(8) . .
O7 C28 N1 122.6(8) . .
O7 C28 N2 121.4(8) . .
N1 C28 N2 116.0(7) . .
O8 C29 N2 122.6(9) . .
O8 C29 N3 121.1(9) . .
N2 C29 N3 116.0(7) . .
N4 C30 C31 121.5(9) . .
N4 C30 H30 119.2 . .
C31 C30 H30 119.2 . .
C32 C31 C30 121.2(10) . .
C32 C31 H31 119.4 . .
C30 C31 H31 119.4 . .
C31 C32 C33 119.0(10) . .
C31 C32 H32 120.5 . .
C33 C32 H32 120.5 . .
C32 C33 C41 126.0(11) . .
C32 C33 C34 116.9(10) . .
C41 C33 C34 117.1(10) . .
N4 C34 C35 118.6(8) . .
N4 C34 C33 121.9(9) . .
C35 C34 C33 119.5(9) . .
N5 C35 C39 121.6(9) . .
N5 C35 C34 117.1(8) . .
C39 C35 C34 121.2(9) . .
N5 C36 C37 124.1(10) . .
N5 C36 H36 118.0 . .
C37 C36 H36 118.0 . .
C36 C37 C38 118.2(10) . .
C36 C37 H37 120.9 . .
C38 C37 H37 120.9 . .
C37 C38 C39 119.9(10) . .
C37 C38 H38 120.0 . .
C39 C38 H38 120.0 . .
C38 C39 C35 117.5(10) . .
C38 C39 C40 124.8(11) . .
C35 C39 C40 117.7(10) . .
C41 C40 C39 121.2(10) . .
C41 C40 H40 119.4 . .
C39 C40 H40 119.4 . .
C40 C41 C33 123.2(11) . .
C40 C41 H41 118.4 . .
C33 C41 H41 118.4 . .
O17 C42 O18 129.2(10) . .
O17 C42 C44 117.0(10) . .
O18 C42 C44 113.8(9) . .
N7 C43 C44 109.2(8) . .
N7 C43 H43A 109.8 . .
C44 C43 H43A 109.8 . .
N7 C43 H43B 109.8 . .
C44 C43 H43B 109.8 . .
H43A C43 H43B 108.3 . .
C42 C44 C43 114.9(9) . .
C42 C44 H44A 108.6 . .
C43 C44 H44A 108.6 . .
C42 C44 H44B 108.6 . .
C43 C44 H44B 108.6 . .
H44A C44 H44B 107.5 . .
N1 C45 C48 112.9(8) . .
N1 C45 H45A 109.0 . .
C48 C45 H45A 109.0 . .
N1 C45 H45B 109.0 . .
C48 C45 H45B 109.0 . .
H45A C45 H45B 107.8 . .
N2 C46 C23 112.8(8) . .
N2 C46 H46A 109.0 . .
C23 C46 H46A 109.0 . .
N2 C46 H46B 109.0 . .
C23 C46 H46B 109.0 . .
H46A C46 H46B 107.8 . .
O20 C47 O19 121.1(10) . .
O20 C47 C48 119.5(10) . .
O19 C47 C48 119.4(9) . .
C45 C48 C47 113.3(9) . .
C45 C48 H48A 108.9 . .
C47 C48 H48A 108.9 . .
C45 C48 H48B 108.9 . .
C47 C48 H48B 108.9 . .
H48A C48 H48B 107.7 . .

loop_
_geom_bond_atom_site_label_1
_geom_bond_atom_site_label_2
_geom_bond_distance
_geom_bond_site_symmetry_2
Zn1 O13 2.001(7) .
Zn1 O9 2.013(6) .
Zn1 O17 2.037(8) 2_656
Zn1 N5 2.115(8) .
Zn1 N4 2.165(8) .
Zn2 O10 2.013(6) .
Zn2 O11 2.062(6) .
Zn2 O16 2.067(7) 2_546
Zn2 O12 2.104(7) .
Zn2 O14 2.192(7) .
Zn2 O13 2.242(7) .
Zn3 O19 1.969(8) 4_686
Zn3 O4 2.019(8) .
Zn3 N9 2.086(9) .
Zn3 N10 2.090(9) .
Zn3 O5 2.396(10) .
O1 C16 1.207(12) .
O2 C17 1.232(13) .
O3 C18 1.184(12) .
O4 C13 1.248(13) .
O5 C13 1.250(14) .
O6 C27 1.209(11) .
O7 C28 1.212(11) .
O8 C29 1.199(11) .
O9 C24 1.273(11) .
O10 C24 1.272(11) .
O11 H11 0.8200 .
O12 H12 0.8200 .
O13 C21 1.295(11) .
O14 C21 1.211(12) .
O15 C22 1.261(12) .
O16 C22 1.259(11) .
O16 Zn2 2.067(7) 2_556
O17 C42 1.239(12) .
O17 Zn1 2.037(8) 2_646
O18 C42 1.255(13) .
O19 C47 1.285(13) .
O19 Zn3 1.969(8) 4_485
O20 C47 1.248(13) .
N1 C28 1.368(11) .
N1 C27 1.375(12) .
N1 C45 1.479(11) .
N2 C29 1.363(12) .
N2 C28 1.384(11) .
N2 C46 1.477(11) .
N3 C29 1.391(12) .
N3 C27 1.393(12) .
N3 C26 1.470(10) .
N4 C30 1.326(12) .
N4 C34 1.332(12) .
N5 C36 1.321(13) .
N5 C35 1.352(12) .
N6 C18 1.384(13) .
N6 C17 1.393(13) .
N6 C19 1.484(12) .
N7 C17 1.356(13) .
N7 C16 1.405(13) .
N7 C43 1.475(12) .
N8 C16 1.357(13) .
N8 C18 1.390(13) .
N8 C15 1.447(13) .
N9 C1 1.330(14) .
N9 C5 1.380(14) .
N10 C12 1.319(14) .
N10 C9 1.323(13) .
C1 C2 1.395(17) .
C1 H1 0.9300 .
C2 C3 1.339(19) .
C2 H2 0.9300 .
C3 C4 1.410(17) .
C3 H3 0.9300 .
C4 C5 1.410(14) .
C4 C6 1.468(17) .
C5 C9 1.434(15) .
C6 C7 1.32(2) .
C6 H6 0.9300 .
C7 C8 1.416(17) .
C7 H7 0.9300 .
C8 C10 1.349(17) .
C8 C9 1.445(14) .
C10 C11 1.364(18) .
C10 H10 0.9300 .
C11 C12 1.390(16) .
C11 H11A 0.9300 .
C12 H12A 0.9300 .
C13 C14 1.555(16) .
C14 C15 1.547(17) .
C14 H14A 0.9700 .
C14 H14B 0.9700 .
C15 H15A 0.9700 .
C15 H15B 0.9700 .
C19 C20 1.510(14) .
C19 H19A 0.9700 .
C19 H19B 0.9700 .
C20 C21 1.531(12) .
C20 H20A 0.9700 .
C20 H20B 0.9700 .
C22 C23 1.496(13) .
C23 C46 1.521(14) .
C23 H23A 0.9700 .
C23 H23B 0.9700 .
C24 C25 1.477(13) .
C25 C26 1.473(13) .
C25 H25A 0.9700 .
C25 H25B 0.9700 .
C26 H26A 0.9700 .
C26 H26B 0.9700 .
C30 C31 1.396(15) .
C30 H30 0.9300 .
C31 C32 1.342(17) .
C31 H31 0.9300 .
C32 C33 1.406(16) .
C32 H32 0.9300 .
C33 C41 1.443(16) .
C33 C34 1.441(14) .
C34 C35 1.419(13) .
C35 C39 1.408(15) .
C36 C37 1.372(16) .
C36 H36 0.9300 .
C37 C38 1.378(17) .
C37 H37 0.9300 .
C38 C39 1.402(16) .
C38 H38 0.9300 .
C39 C40 1.460(16) .
C40 C41 1.313(17) .
C40 H40 0.9300 .
C41 H41 0.9300 .
C42 C44 1.519(13) .
C43 C44 1.528(15) .
C43 H43A 0.9700 .
C43 H43B 0.9700 .
C44 H44A 0.9700 .
C44 H44B 0.9700 .
C45 C48 1.500(13) .
C45 H45A 0.9700 .
C45 H45B 0.9700 .
C46 H46A 0.9700 .
C46 H46B 0.9700 .
C47 C48 1.509(14) .
C48 H48A 0.9700 .
C48 H48B 0.9700 .

loop_
_geom_torsion_atom_site_label_1
_geom_torsion_atom_site_label_2
_geom_torsion_atom_site_label_3
_geom_torsion_atom_site_label_4
_geom_torsion
_geom_torsion_site_symmetry_1
O19 Zn3 O4 C13 68.1(8) 4_686
N9 Zn3 O4 C13 -72.7(7) .
N10 Zn3 O4 C13 -160.1(6) .
O5 Zn3 O4 C13 -3.7(6) .
O19 Zn3 O5 C13 -131.6(7) 4_686
O4 Zn3 O5 C13 3.7(6) .
N9 Zn3 O5 C13 127.8(7) .
N10 Zn3 O5 C13 62.4(10) .
O13 Zn1 O9 C24 -31.0(8) .
O17 Zn1 O9 C24 64.9(8) 2_656
N5 Zn1 O9 C24 163.2(7) .
N4 Zn1 O9 C24 -128.8(7) .
O11 Zn2 O10 C24 144.3(7) .
O16 Zn2 O10 C24 42.7(7) 2_546
O12 Zn2 O10 C24 -15(3) .
O14 Zn2 O10 C24 -127.2(7) .
O13 Zn2 O10 C24 -68.9(7) .
O9 Zn1 O13 C21 104.0(8) .
O17 Zn1 O13 C21 5.0(8) 2_656
N5 Zn1 O13 C21 -84.6(8) .
N4 Zn1 O13 C21 -163.6(8) .
O9 Zn1 O13 Zn2 -2.9(4) .
O17 Zn1 O13 Zn2 -101.8(4) 2_656
N5 Zn1 O13 Zn2 168.5(3) .
N4 Zn1 O13 Zn2 89.6(3) .
O10 Zn2 O13 C21 -99.7(5) .
O11 Zn2 O13 C21 -3.2(8) .
O16 Zn2 O13 C21 172.2(5) 2_546
O12 Zn2 O13 C21 85.2(5) .
O14 Zn2 O13 C21 -2.6(5) .
O10 Zn2 O13 Zn1 32.6(3) .
O11 Zn2 O13 Zn1 129.1(4) .
O16 Zn2 O13 Zn1 -55.5(4) 2_546
O12 Zn2 O13 Zn1 -142.5(4) .
O14 Zn2 O13 Zn1 129.6(4) .
O10 Zn2 O14 C21 91.3(6) .
O11 Zn2 O14 C21 -177.4(6) .
O16 Zn2 O14 C21 -22.9(18) 2_546
O12 Zn2 O14 C21 -83.1(6) .
O13 Zn2 O14 C21 2.8(5) .
O13 Zn1 N4 C30 -76.0(8) .
O9 Zn1 N4 C30 30.8(8) .
O17 Zn1 N4 C30 150.6(12) 2_656
N5 Zn1 N4 C30 177.3(9) .
O13 Zn1 N4 C34 98.5(6) .
O9 Zn1 N4 C34 -154.7(6) .
O17 Zn1 N4 C34 -34.9(16) 2_656
N5 Zn1 N4 C34 -8.2(6) .
O13 Zn1 N5 C36 90.6(8) .
O9 Zn1 N5 C36 -103.8(9) .
O17 Zn1 N5 C36 -2.7(9) 2_656
N4 Zn1 N5 C36 -175.7(9) .
O13 Zn1 N5 C35 -86.0(7) .
O9 Zn1 N5 C35 79.6(8) .
O17 Zn1 N5 C35 -179.3(7) 2_656
N4 Zn1 N5 C35 7.7(6) .
O19 Zn3 N9 C1 -75.8(10) 4_686
O4 Zn3 N9 C1 76.1(10) .
N10 Zn3 N9 C1 178.4(10) .
O5 Zn3 N9 C1 23.0(10) .
O19 Zn3 N9 C5 101.0(7) 4_686
O4 Zn3 N9 C5 -107.0(7) .
N10 Zn3 N9 C5 -4.8(6) .
O5 Zn3 N9 C5 -160.2(7) .
O19 Zn3 N10 C12 81.0(9) 4_686
O4 Zn3 N10 C12 -64.2(9) .
N9 Zn3 N10 C12 179.5(9) .
O5 Zn3 N10 C12 -113.5(10) .
O19 Zn3 N10 C9 -93.5(7) 4_686
O4 Zn3 N10 C9 121.3(6) .
N9 Zn3 N10 C9 5.1(6) .
O5 Zn3 N10 C9 72.1(10) .
C5 N9 C1 C2 -1.1(16) .
Zn3 N9 C1 C2 175.6(9) .
N9 C1 C2 C3 -1.7(19) .
C1 C2 C3 C4 2.8(19) .
C2 C3 C4 C5 -1.3(17) .
C2 C3 C4 C6 177.9(12) .
C1 N9 C5 C4 2.5(14) .
Zn3 N9 C5 C4 -174.7(7) .
C1 N9 C5 C9 -178.7(9) .
Zn3 N9 C5 C9 4.0(10) .
C3 C4 C5 N9 -1.4(14) .
C6 C4 C5 N9 179.3(9) .
C3 C4 C5 C9 180.0(9) .
C6 C4 C5 C9 0.6(14) .
C5 C4 C6 C7 -0.7(17) .
C3 C4 C6 C7 180.0(12) .
C4 C6 C7 C8 1(2) .
C6 C7 C8 C10 179.4(13) .
C6 C7 C8 C9 -1.4(18) .
C12 N10 C9 C5 -179.7(9) .
Zn3 N10 C9 C5 -4.6(10) .
C12 N10 C9 C8 0.3(14) .
Zn3 N10 C9 C8 175.4(7) .
N9 C5 C9 N10 0.4(13) .
C4 C5 C9 N10 179.1(9) .
N9 C5 C9 C8 -179.6(8) .
C4 C5 C9 C8 -0.9(14) .
C10 C8 C9 N10 0.5(15) .
C7 C8 C9 N10 -178.8(10) .
C10 C8 C9 C5 -179.5(10) .
C7 C8 C9 C5 1.2(14) .
C7 C8 C10 C11 179.0(11) .
C9 C8 C10 C11 -0.2(17) .
C8 C10 C11 C12 -0.9(18) .
C9 N10 C12 C11 -1.4(16) .
Zn3 N10 C12 C11 -175.6(8) .
C10 C11 C12 N10 1.7(18) .
Zn3 O4 C13 O5 7.3(12) .
Zn3 O4 C13 C14 -174.7(7) .
Zn3 O5 C13 O4 -6.2(10) .
Zn3 O5 C13 C14 175.8(9) .
O4 C13 C14 C15 -88.6(12) .
O5 C13 C14 C15 89.5(13) .
C16 N8 C15 C14 100.1(11) .
C18 N8 C15 C14 -85.1(12) .
C13 C14 C15 N8 -65.1(13) .
C18 N8 C16 O1 -177.4(10) .
C15 N8 C16 O1 -2.9(16) .
C18 N8 C16 N7 3.7(15) .
C15 N8 C16 N7 178.2(9) .
C17 N7 C16 O1 177.7(11) .
C43 N7 C16 O1 6.7(15) .
C17 N7 C16 N8 -3.4(15) .
C43 N7 C16 N8 -174.4(9) .
C16 N7 C17 O2 -177.3(11) .
C43 N7 C17 O2 -6.4(17) .
C16 N7 C17 N6 1.5(16) .
C43 N7 C17 N6 172.3(9) .
C18 N6 C17 O2 179.1(11) .
C19 N6 C17 O2 4.5(16) .
C18 N6 C17 N7 0.3(16) .
C19 N6 C17 N7 -174.3(9) .
C17 N6 C18 O3 179.7(11) .
C19 N6 C18 O3 -5.5(16) .
C17 N6 C18 N8 0.0(15) .
C19 N6 C18 N8 174.8(9) .
C16 N8 C18 O3 178.1(11) .
C15 N8 C18 O3 3.5(16) .
C16 N8 C18 N6 -2.1(15) .
C15 N8 C18 N6 -176.7(9) .
C18 N6 C19 C20 75.9(12) .
C17 N6 C19 C20 -109.1(11) .
N6 C19 C20 C21 -173.5(8) .
Zn2 O14 C21 O13 -4.8(9) .
Zn2 O14 C21 C20 172.9(8) .
Zn1 O13 C21 O14 -111.9(9) .
Zn2 O13 C21 O14 4.7(9) .
Zn1 O13 C21 C20 70.3(11) .
Zn2 O13 C21 C20 -173.1(7) .
C19 C20 C21 O14 -18.3(13) .
C19 C20 C21 O13 159.4(9) .
Zn2 O16 C22 O15 4.8(15) 2_556
Zn2 O16 C22 C23 -175.6(7) 2_556
O16 C22 C23 C46 1.0(12) .
O15 C22 C23 C46 -179.4(9) .
Zn2 O10 C24 O9 49.6(12) .
Zn2 O10 C24 C25 -133.1(8) .
Zn1 O9 C24 O10 12.4(13) .
Zn1 O9 C24 C25 -165.0(7) .
O10 C24 C25 C26 -179.2(9) .
O9 C24 C25 C26 -1.7(14) .
C29 N3 C26 C25 88.2(11) .
C27 N3 C26 C25 -86.3(11) .
C24 C25 C26 N3 -174.6(8) .
C28 N1 C27 O6 174.2(8) .
C45 N1 C27 O6 -3.2(13) .
C28 N1 C27 N3 -4.6(13) .
C45 N1 C27 N3 177.9(7) .
C29 N3 C27 O6 -172.3(9) .
C26 N3 C27 O6 2.0(13) .
C29 N3 C27 N1 6.5(12) .
C26 N3 C27 N1 -179.2(7) .
C27 N1 C28 O7 -176.2(9) .
C45 N1 C28 O7 1.3(13) .
C27 N1 C28 N2 2.8(12) .
C45 N1 C28 N2 -179.8(7) .
C29 N2 C28 O7 176.1(9) .
C46 N2 C28 O7 -9.8(12) .
C29 N2 C28 N1 -2.9(13) .
C46 N2 C28 N1 171.2(7) .
C28 N2 C29 O8 179.3(9) .
C46 N2 C29 O8 5.3(14) .
C28 N2 C29 N3 4.7(13) .
C46 N2 C29 N3 -169.3(8) .
C27 N3 C29 O8 178.8(9) .
C26 N3 C29 O8 4.6(13) .
C27 N3 C29 N2 -6.5(12) .
C26 N3 C29 N2 179.3(8) .
C34 N4 C30 C31 -3.3(15) .
Zn1 N4 C30 C31 170.9(8) .
N4 C30 C31 C32 2.7(18) .
C30 C31 C32 C33 -0.6(18) .
C31 C32 C33 C41 179.3(11) .
C31 C32 C33 C34 -0.8(16) .
C30 N4 C34 C35 -177.3(8) .
Zn1 N4 C34 C35 7.6(10) .
C30 N4 C34 C33 1.8(14) .
Zn1 N4 C34 C33 -173.3(7) .
C32 C33 C34 N4 0.3(14) .
C41 C33 C34 N4 -179.8(9) .
C32 C33 C34 C35 179.4(9) .
C41 C33 C34 C35 -0.7(13) .
C36 N5 C35 C39 -2.8(14) .
Zn1 N5 C35 C39 174.1(7) .
C36 N5 C35 C34 176.7(9) .
Zn1 N5 C35 C34 -6.4(11) .
N4 C34 C35 N5 -1.0(13) .
C33 C34 C35 N5 179.9(8) .
N4 C34 C35 C39 178.5(9) .
C33 C34 C35 C39 -0.6(14) .
C35 N5 C36 C37 3.2(15) .
Zn1 N5 C36 C37 -173.3(9) .
N5 C36 C37 C38 -1.9(18) .
C36 C37 C38 C39 0.3(17) .
C37 C38 C39 C35 0.0(16) .
C37 C38 C39 C40 -179.0(11) .
N5 C35 C39 C38 1.3(14) .
C34 C35 C39 C38 -178.2(9) .
N5 C35 C39 C40 -179.7(9) .
C34 C35 C39 C40 0.9(14) .
C38 C39 C40 C41 179.2(11) .
C35 C39 C40 C41 0.3(15) .
C39 C40 C41 C33 -1.7(17) .
C32 C33 C41 C40 -178.2(11) .
C34 C33 C41 C40 1.9(16) .
Zn1 O17 C42 O18 39.2(19) 2_646
Zn1 O17 C42 C44 -139.4(10) 2_646
C17 N7 C43 C44 -86.2(12) .
C16 N7 C43 C44 85.3(11) .
O17 C42 C44 C43 -131.1(11) .
O18 C42 C44 C43 50.1(15) .
N7 C43 C44 C42 -172.0(10) .
C28 N1 C45 C48 89.3(10) .
C27 N1 C45 C48 -93.2(10) .
C29 N2 C46 C23 -95.6(10) .
C28 N2 C46 C23 89.9(10) .
C22 C23 C46 N2 -170.4(8) .
Zn3 O19 C47 O20 6.0(13) 4_485
Zn3 O19 C47 C48 -174.7(9) 4_485
N1 C45 C48 C47 176.4(9) .
O20 C47 C48 C45 -162.0(11) .
O19 C47 C48 C45 18.6(15) .
